data_1513158
loop_
_publ_author_name
'Sun, Lang'
'Zhu, Yuanxun'
'Lu, Ping'
'Wang, Yanguang'

_publ_section_title
;
 Cu-Catalyzed 1,2-Dihydroisoquinolines Synthesis fromo-Ethynyl Benzacetals
 and Sulfonyl Azides
;
_journal_issue 22
_journal_name_full 'Organic Letters'
_journal_page_first 5894
_journal_paper_doi 10.1021/ol402996x
_journal_volume 15
_journal_year 2013
_chemical_formula_moiety 'C18 H17 N O4 S'
_chemical_formula_sum 'C18 H17 N O4 S'
_chemical_formula_weight 343.39
_chemical_name_systematic
; 
 ? 
;
_space_group_IT_number 14
_symmetry_cell_setting monoclinic
_symmetry_space_group_name_Hall '-P 2ybc'
_symmetry_space_group_name_H-M 'P 1 21/c 1'
_atom_sites_solution_hydrogens geom
_atom_sites_solution_primary direct
_atom_sites_solution_secondary difmap
_audit_creation_method SHELXL-97
_cell_angle_alpha 90.00
_cell_angle_beta 92.142(5)
_cell_angle_gamma 90.00
_cell_formula_units_Z 4
_cell_length_a 14.9906(9)
_cell_length_b 7.8091(4)
_cell_length_c 14.0672(8)
_cell_measurement_reflns_used 2029
_cell_measurement_temperature 293(2)
_cell_measurement_theta_max 29.4736
_cell_measurement_theta_min 3.1488
_cell_volume 1645.60(16)
_computing_cell_refinement 'CrysAlis PRO (Agilent Technologies, 2011)'
_computing_data_collection 'CrysAlis PRO'
_computing_data_reduction 'CrysAlis PRO'
_computing_molecular_graphics 'OLEX2 (Dolomanov et al., 2009)'
_computing_publication_material OLEX2
_computing_structure_refinement 'SHELXL-97 (Sheldrick, 2008)'
_computing_structure_solution 'SHELXS-97 (Sheldrick, 2008)'
_diffrn_ambient_temperature 293(2)
_diffrn_detector_area_resol_mean 10.3592
_diffrn_measured_fraction_theta_full 0.997
_diffrn_measured_fraction_theta_max 0.997
_diffrn_measurement_device_type 'Xcalibur, Atlas, Gemini ultra'
_diffrn_measurement_method '\w scans'
_diffrn_radiation_monochromator graphite
_diffrn_radiation_source 'fine-focus sealed tube'
_diffrn_radiation_type MoK\a
_diffrn_radiation_wavelength 0.71073
_diffrn_reflns_av_R_equivalents 0.0302
_diffrn_reflns_av_sigmaI/netI 0.0378
_diffrn_reflns_limit_h_max 13
_diffrn_reflns_limit_h_min -18
_diffrn_reflns_limit_k_max 9
_diffrn_reflns_limit_k_min -9
_diffrn_reflns_limit_l_max 16
_diffrn_reflns_limit_l_min -13
_diffrn_reflns_number 6344
_diffrn_reflns_theta_full 25.35
_diffrn_reflns_theta_max 25.35
_diffrn_reflns_theta_min 3.16
_exptl_absorpt_coefficient_mu 0.219
_exptl_absorpt_correction_T_max 0.9333
_exptl_absorpt_correction_T_min 0.9138
_exptl_absorpt_correction_type multi-scan
_exptl_absorpt_process_details
;
CrysAlis PRO (Agilent Technologies, 2011) 
;
_exptl_crystal_colour colorless
_exptl_crystal_density_diffrn 1.386
_exptl_crystal_density_method 'not measured'
_exptl_crystal_description block
_exptl_crystal_F_000 720
_exptl_crystal_size_max 0.42
_exptl_crystal_size_mid 0.38
_exptl_crystal_size_min 0.32
_refine_diff_density_max 0.235
_refine_diff_density_min -0.277
_refine_diff_density_rms 0.041
_refine_ls_extinction_method none
_refine_ls_goodness_of_fit_ref 1.034
_refine_ls_hydrogen_treatment constr
_refine_ls_matrix_type full
_refine_ls_number_parameters 218
_refine_ls_number_reflns 3009
_refine_ls_number_restraints 0
_refine_ls_restrained_S_all 1.034
_refine_ls_R_factor_all 0.0609
_refine_ls_R_factor_gt 0.0420
_refine_ls_shift/su_max 0.001
_refine_ls_shift/su_mean 0.000
_refine_ls_structure_factor_coef Fsqd
_refine_ls_weighting_details 'calc w=1/[\s^2^(Fo^2^)+(0.0501P)^2^+0.3555P] where P=(Fo^2^+2Fc^2^)/3'
_refine_ls_weighting_scheme calc
_refine_ls_wR_factor_gt 0.0997
_refine_ls_wR_factor_ref 0.1123
_reflns_number_gt 2276
_reflns_number_total 3009
_reflns_threshold_expression >2sigma(I)
_cod_data_source_file ol402996x_si_002.cif
_cod_data_source_block 121203_sl492_029
_cod_original_cell_volume 1645.59(16)
_cod_original_sg_symbol_H-M 'P 21/c'
_cod_database_code 1513158

loop_
_symmetry_equiv_pos_as_xyz
'x, y, z'
'-x, y+1/2, -z+1/2'
'-x, -y, -z'
'x, -y-1/2, z-1/2'

loop_
_atom_site_label
_atom_site_type_symbol
_atom_site_fract_x
_atom_site_fract_y
_atom_site_fract_z
_atom_site_U_iso_or_equiv
_atom_site_adp_type
_atom_site_occupancy
_atom_site_symmetry_multiplicity
_atom_site_calc_flag
_atom_site_refinement_flags
S1 S 0.69232(4) 0.15140(7) 0.79640(4) 0.04286(19) Uani 1 1 d .
O1 O 0.65811(11) 0.0700(2) 0.87808(10) 0.0599(5) Uani 1 1 d .
O2 O 0.73653(11) 0.31155(19) 0.80696(12) 0.0560(4) Uani 1 1 d .
O3 O 0.83668(9) 0.22020(17) 0.66093(10) 0.0426(4) Uani 1 1 d .
O4 O 0.91986(9) 0.02994(17) 0.74609(10) 0.0420(4) Uani 1 1 d .
N1 N 0.76330(11) 0.0103(2) 0.75157(12) 0.0383(4) Uani 1 1 d .
C1 C 0.60512(14) 0.1676(3) 0.71021(15) 0.0393(5) Uani 1 1 d .
C2 C 0.52605(15) 0.0798(3) 0.72275(18) 0.0525(6) Uani 1 1 d .
H2 H 0.5185 0.0148 0.7773 0.063 Uiso 1 1 calc R
C3 C 0.45888(16) 0.0898(3) 0.65366(19) 0.0586(7) Uani 1 1 d .
H3 H 0.4061 0.0301 0.6622 0.070 Uiso 1 1 calc R
C4 C 0.46724(16) 0.1855(3) 0.57217(18) 0.0530(6) Uani 1 1 d .
C5 C 0.54649(16) 0.2732(3) 0.56163(17) 0.0555(6) Uani 1 1 d .
H5 H 0.5537 0.3391 0.5074 0.067 Uiso 1 1 calc R
C6 C 0.61504(15) 0.2654(3) 0.62955(17) 0.0495(6) Uani 1 1 d .
H6 H 0.6677 0.3256 0.6211 0.059 Uiso 1 1 calc R
C7 C 0.39339(19) 0.1952(4) 0.4972(2) 0.0781(9) Uani 1 1 d .
H7A H 0.3514 0.1047 0.5069 0.117 Uiso 1 1 calc R
H7B H 0.4179 0.1835 0.4355 0.117 Uiso 1 1 calc R
H7C H 0.3637 0.3037 0.5014 0.117 Uiso 1 1 calc R
C8 C 0.74065(15) -0.1636(3) 0.76258(16) 0.0452(6) Uani 1 1 d .
H8 H 0.7056 -0.1950 0.8129 0.054 Uiso 1 1 calc R
C9 C 0.76749(15) -0.2836(3) 0.70405(17) 0.0465(6) Uani 1 1 d .
H9 H 0.7554 -0.3978 0.7173 0.056 Uiso 1 1 calc R
C10 C 0.81542(13) -0.2411(3) 0.61947(15) 0.0397(5) Uani 1 1 d .
C11 C 0.84325(13) -0.0724(3) 0.60853(14) 0.0386(5) Uani 1 1 d .
C12 C 0.88085(17) -0.0214(3) 0.52439(17) 0.0595(7) Uani 1 1 d .
H12 H 0.8977 0.0921 0.5161 0.071 Uiso 1 1 calc R
C13 C 0.8932(2) -0.1400(4) 0.45292(19) 0.0745(8) Uani 1 1 d .
H13 H 0.9181 -0.1057 0.3965 0.089 Uiso 1 1 calc R
C14 C 0.86898(19) -0.3074(4) 0.46478(19) 0.0663(8) Uani 1 1 d .
H14 H 0.8791 -0.3870 0.4172 0.080 Uiso 1 1 calc R
C15 C 0.82974(16) -0.3578(3) 0.54684(17) 0.0538(6) Uani 1 1 d .
H15 H 0.8125 -0.4713 0.5540 0.065 Uiso 1 1 calc R
C16 C 0.84013(13) 0.0503(2) 0.69050(14) 0.0351(5) Uani 1 1 d .
C17 C 0.90803(16) 0.3140(3) 0.70896(19) 0.0554(6) Uani 1 1 d .
H17A H 0.8863 0.4204 0.7351 0.066 Uiso 1 1 calc R
H17B H 0.9554 0.3394 0.6660 0.066 Uiso 1 1 calc R
C18 C 0.94004(17) 0.1954(3) 0.78629(19) 0.0559(7) Uani 1 1 d .
H18A H 1.0036 0.2086 0.7998 0.067 Uiso 1 1 calc R
H18B H 0.9083 0.2142 0.8442 0.067 Uiso 1 1 calc R

loop_
_atom_site_aniso_label
_atom_site_aniso_U_11
_atom_site_aniso_U_22
_atom_site_aniso_U_33
_atom_site_aniso_U_23
_atom_site_aniso_U_13
_atom_site_aniso_U_12
S1 0.0419(3) 0.0425(3) 0.0444(3) -0.0027(2) 0.0043(2) 0.0054(2)
O1 0.0658(11) 0.0718(12) 0.0432(9) 0.0043(8) 0.0159(8) 0.0112(9)
O2 0.0544(10) 0.0437(9) 0.0696(11) -0.0160(8) -0.0014(8) 0.0004(8)
O3 0.0376(8) 0.0317(8) 0.0580(9) 0.0079(7) -0.0040(7) -0.0012(6)
O4 0.0344(8) 0.0346(8) 0.0560(9) -0.0012(7) -0.0112(7) 0.0007(6)
N1 0.0354(10) 0.0335(9) 0.0462(10) 0.0013(8) 0.0058(8) 0.0013(8)
C1 0.0340(12) 0.0376(12) 0.0466(12) 0.0012(10) 0.0075(9) 0.0048(9)
C2 0.0396(13) 0.0505(14) 0.0681(15) 0.0124(12) 0.0096(12) 0.0004(11)
C3 0.0336(13) 0.0548(15) 0.0876(19) -0.0005(15) 0.0036(13) -0.0039(11)
C4 0.0401(14) 0.0558(15) 0.0630(15) -0.0114(13) -0.0023(11) 0.0137(11)
C5 0.0504(15) 0.0697(17) 0.0467(13) 0.0075(12) 0.0071(11) 0.0134(13)
C6 0.0352(13) 0.0540(14) 0.0600(15) 0.0079(12) 0.0082(11) -0.0016(11)
C7 0.0573(18) 0.091(2) 0.084(2) -0.0263(17) -0.0208(15) 0.0217(15)
C8 0.0438(13) 0.0371(12) 0.0551(14) 0.0091(11) 0.0072(11) -0.0015(10)
C9 0.0454(13) 0.0304(11) 0.0633(15) 0.0039(11) -0.0035(11) -0.0022(10)
C10 0.0321(11) 0.0406(12) 0.0458(12) -0.0040(10) -0.0082(9) 0.0039(9)
C11 0.0301(11) 0.0425(12) 0.0429(12) 0.0006(10) -0.0029(9) 0.0019(9)
C12 0.0658(17) 0.0611(16) 0.0520(14) 0.0009(13) 0.0093(13) -0.0064(13)
C13 0.086(2) 0.092(2) 0.0462(15) -0.0080(16) 0.0144(14) 0.0024(17)
C14 0.0692(19) 0.078(2) 0.0507(15) -0.0240(15) -0.0055(13) 0.0083(15)
C15 0.0482(14) 0.0485(14) 0.0634(16) -0.0143(12) -0.0144(12) 0.0039(11)
C16 0.0270(10) 0.0330(11) 0.0449(11) 0.0039(9) -0.0033(9) 0.0003(9)
C17 0.0412(14) 0.0382(13) 0.0865(18) -0.0016(12) -0.0032(13) -0.0049(10)
C18 0.0453(14) 0.0417(13) 0.0792(17) -0.0111(12) -0.0178(12) -0.0028(11)

loop_
_atom_type_symbol
_atom_type_description
_atom_type_scat_dispersion_real
_atom_type_scat_dispersion_imag
_atom_type_scat_source
C C 0.0033 0.0016 'International Tables Vol C Tables 4.2.6.8 and 6.1.1.4'
H H 0.0000 0.0000 'International Tables Vol C Tables 4.2.6.8 and 6.1.1.4'
N N 0.0061 0.0033 'International Tables Vol C Tables 4.2.6.8 and 6.1.1.4'
O O 0.0106 0.0060 'International Tables Vol C Tables 4.2.6.8 and 6.1.1.4'
S S 0.1246 0.1234 'International Tables Vol C Tables 4.2.6.8 and 6.1.1.4'

loop_
_geom_angle_atom_site_label_1
_geom_angle_atom_site_label_2
_geom_angle_atom_site_label_3
_geom_angle
O2 S1 O1 119.27(10)
O2 S1 N1 108.58(9)
O1 S1 N1 105.28(9)
O2 S1 C1 109.97(10)
O1 S1 C1 107.95(10)
N1 S1 C1 104.78(9)
C16 O3 C17 109.00(15)
C16 O4 C18 106.12(15)
C8 N1 C16 117.27(16)
C8 N1 S1 115.73(14)
C16 N1 S1 126.44(13)
C6 C1 C2 119.8(2)
C6 C1 S1 120.51(17)
C2 C1 S1 119.67(17)
C3 C2 C1 119.2(2)
C3 C2 H2 120.4
C1 C2 H2 120.4
C2 C3 C4 122.1(2)
C2 C3 H3 118.9
C4 C3 H3 118.9
C3 C4 C5 117.6(2)
C3 C4 C7 121.6(2)
C5 C4 C7 120.8(3)
C6 C5 C4 121.6(2)
C6 C5 H5 119.2
C4 C5 H5 119.2
C5 C6 C1 119.6(2)
C5 C6 H6 120.2
C1 C6 H6 120.2
C4 C7 H7A 109.5
C4 C7 H7B 109.5
H7A C7 H7B 109.5
C4 C7 H7C 109.5
H7A C7 H7C 109.5
H7B C7 H7C 109.5
C9 C8 N1 122.3(2)
C9 C8 H8 118.8
N1 C8 H8 118.8
C8 C9 C10 121.4(2)
C8 C9 H9 119.3
C10 C9 H9 119.3
C15 C10 C11 118.9(2)
C15 C10 C9 123.2(2)
C11 C10 C9 117.79(19)
C12 C11 C10 119.9(2)
C12 C11 C16 119.80(19)
C10 C11 C16 120.08(18)
C13 C12 C11 119.8(3)
C13 C12 H12 120.1
C11 C12 H12 120.1
C14 C13 C12 120.5(3)
C14 C13 H13 119.8
C12 C13 H13 119.8
C13 C14 C15 120.0(2)
C13 C14 H14 120.0
C15 C14 H14 120.0
C14 C15 C10 120.9(2)
C14 C15 H15 119.6
C10 C15 H15 119.6
O3 C16 O4 107.11(15)
O3 C16 N1 110.50(15)
O4 C16 N1 108.20(15)
O3 C16 C11 112.40(16)
O4 C16 C11 107.65(15)
N1 C16 C11 110.78(16)
O3 C17 C18 103.80(18)
O3 C17 H17A 111.0
C18 C17 H17A 111.0
O3 C17 H17B 111.0
C18 C17 H17B 111.0
H17A C17 H17B 109.0
O4 C18 C17 102.33(19)
O4 C18 H18A 111.3
C17 C18 H18A 111.3
O4 C18 H18B 111.3
C17 C18 H18B 111.3
H18A C18 H18B 109.2

loop_
_geom_bond_atom_site_label_1
_geom_bond_atom_site_label_2
_geom_bond_distance
S1 O2 1.4205(16)
S1 O1 1.4252(16)
S1 N1 1.6714(17)
S1 C1 1.754(2)
O3 C16 1.391(2)
O3 C17 1.443(3)
O4 C16 1.413(2)
O4 C18 1.438(3)
N1 C8 1.410(3)
N1 C16 1.495(2)
C1 C6 1.380(3)
C1 C2 1.386(3)
C2 C3 1.375(3)
C2 H2 0.9300
C3 C4 1.378(3)
C3 H3 0.9300
C4 C5 1.384(3)
C4 C7 1.502(3)
C5 C6 1.378(3)
C5 H5 0.9300
C6 H6 0.9300
C7 H7A 0.9600
C7 H7B 0.9600
C7 H7C 0.9600
C8 C9 1.320(3)
C8 H8 0.9300
C9 C10 1.451(3)
C9 H9 0.9300
C10 C15 1.391(3)
C10 C11 1.393(3)
C11 C12 1.388(3)
C11 C16 1.501(3)
C12 C13 1.384(4)
C12 H12 0.9300
C13 C14 1.369(4)
C13 H13 0.9300
C14 C15 1.373(4)
C14 H14 0.9300
C15 H15 0.9300
C17 C18 1.494(3)
C17 H17A 0.9700
C17 H17B 0.9700
C18 H18A 0.9700
C18 H18B 0.9700
